data_7242805
loop_
_publ_author_name
'Drozd, Ksenia V.'
'Manin, Alex N.'
'Voronin, Alexander P.'
'Boycov, Denis'
'Andrei, Churakov'
'Perlovich, German L.'

_publ_section_title
;
 A combined experimental and theoretical study of miconazole salts and
 cocrystals: crystal structures, DFT computations, formation
 thermodynamics and solubility improvement
;
_journal_name_full 'Physical Chemistry Chemical Physics'
_journal_paper_doi 10.1039/D1CP00956G
_journal_year 2021
_chemical_formula_moiety '2(C18 H14 Cl4 N2 O), C4 H6 O4'
_chemical_formula_sum 'C40 H34 Cl8 N4 O6'
_chemical_formula_weight 950.31
_space_group_crystal_system triclinic
_space_group_IT_number 2
_space_group_name_Hall '-P 1'
_space_group_name_H-M_alt 'P -1'
_atom_sites_solution_hydrogens difmap
_atom_sites_solution_primary difmap
_atom_sites_solution_secondary difmap
_audit_creation_method SHELXL-2016/6
_audit_update_record
;
2020-11-09 deposited with the CCDC.	2021-05-10 downloaded from the CCDC.
;
_cell_angle_alpha 82.8035(14)
_cell_angle_beta 80.0928(13)
_cell_angle_gamma 71.2636(12)
_cell_formula_units_Z 1
_cell_length_a 8.0830(3)
_cell_length_b 9.0956(3)
_cell_length_c 15.0054(6)
_cell_measurement_reflns_used 9951
_cell_measurement_temperature 120(2)
_cell_measurement_theta_max 30.532
_cell_measurement_theta_min 2.371
_cell_volume 1026.25(7)
_computing_cell_refinement 'SAINT (Bruker, 2018)'
_computing_data_collection '<i>APEX3</i> (Bruker, 2018)'
_computing_data_reduction 'SAINT (Bruker, 2018)'
_computing_structure_refinement 'SHELXL-2016/6 (Sheldrick, 2016)'
_computing_structure_solution 'SHELXT (Sheldrick, 2016)'
_diffrn_ambient_temperature 120(2)
_diffrn_measured_fraction_theta_full 0.993
_diffrn_measured_fraction_theta_max 0.994
_diffrn_measurement_device_type 'Bruker SMART APEX II'
_diffrn_measurement_method \w
_diffrn_radiation_type MoK\a
_diffrn_radiation_wavelength 0.71073
_diffrn_reflns_av_R_equivalents 0.0278
_diffrn_reflns_av_unetI/netI 0.0293
_diffrn_reflns_Laue_measured_fraction_full 0.993
_diffrn_reflns_Laue_measured_fraction_max 0.994
_diffrn_reflns_limit_h_max 10
_diffrn_reflns_limit_h_min -10
_diffrn_reflns_limit_k_max 12
_diffrn_reflns_limit_k_min -12
_diffrn_reflns_limit_l_max 19
_diffrn_reflns_limit_l_min -19
_diffrn_reflns_number 16369
_diffrn_reflns_point_group_measured_fraction_full 0.993
_diffrn_reflns_point_group_measured_fraction_max 0.994
_diffrn_reflns_theta_full 25.242
_diffrn_reflns_theta_max 27.999
_diffrn_reflns_theta_min 2.371
_exptl_absorpt_coefficient_mu 0.602
_exptl_absorpt_correction_type multi-scan
_exptl_absorpt_process_details 'SADABS (Bruker, 2016)'
_exptl_crystal_colour colourless
_exptl_crystal_density_diffrn 1.538
_exptl_crystal_description prism
_exptl_crystal_F_000 486
_exptl_crystal_size_max 0.350
_exptl_crystal_size_mid 0.200
_exptl_crystal_size_min 0.100
_exptl_transmission_factor_max 0.8622
_exptl_transmission_factor_min 0.7592
_refine_diff_density_max 0.463
_refine_diff_density_min -0.254
_refine_diff_density_rms 0.064
_refine_ls_extinction_method none
_refine_ls_goodness_of_fit_ref 1.062
_refine_ls_hydrogen_treatment refall
_refine_ls_matrix_type full
_refine_ls_number_parameters 330
_refine_ls_number_reflns 4921
_refine_ls_number_restraints 0
_refine_ls_restrained_S_all 1.062
_refine_ls_R_factor_all 0.0382
_refine_ls_R_factor_gt 0.0335
_refine_ls_shift/su_max 0.001
_refine_ls_shift/su_mean 0.000
_refine_ls_structure_factor_coef Fsqd
_refine_ls_weighting_details 'w=1/[\s^2^(Fo^2^)+(0.0510P)^2^+0.3145P] where P=(Fo^2^+2Fc^2^)/3'
_refine_ls_weighting_scheme calc
_refine_ls_wR_factor_gt 0.0869
_refine_ls_wR_factor_ref 0.0899
_reflns_Friedel_coverage 0.000
_reflns_number_gt 4366
_reflns_number_total 4921
_reflns_threshold_expression 'I > 2\s(I)'
_cod_data_source_file d1cp00956g2.cif
_cod_data_source_block a
_cod_database_code 7242805
_shelx_shelxl_version_number 2016/6
_shelx_space_group_comment
;
The symmetry employed for this shelxl refinement is uniquely defined
by the following loop, which should always be used as a source of
symmetry information in preference to the above space-group names.
They are only intended as comments.
;
_shelx_estimated_absorpt_t_min 0.817
_shelx_estimated_absorpt_t_max 0.942

loop_
_space_group_symop_operation_xyz
'x, y, z'
'-x, -y, -z'

loop_
_atom_site_label
_atom_site_type_symbol
_atom_site_fract_x
_atom_site_fract_y
_atom_site_fract_z
_atom_site_U_iso_or_equiv
_atom_site_adp_type
_atom_site_occupancy
_atom_site_site_symmetry_order
_atom_site_calc_flag
_atom_site_refinement_flags_posn
_atom_site_refinement_flags_adp
_atom_site_refinement_flags_occupancy
_atom_site_disorder_assembly
_atom_site_disorder_group
O1 O 0.31595(13) 0.73463(12) 0.27039(7) 0.0157(2) Uani 1 1 d . . . . .
N1 N 0.45783(16) 0.53095(14) 0.11404(8) 0.0147(2) Uani 1 1 d . . . . .
N2 N 0.30799(16) 0.38336(14) 0.08338(8) 0.0179(3) Uani 1 1 d . . . . .
Cl1 Cl 0.89606(4) 0.54348(4) 0.19996(3) 0.02078(10) Uani 1 1 d . . . . .
Cl2 Cl 0.92009(5) 1.09653(5) 0.27924(3) 0.02570(10) Uani 1 1 d . . . . .
Cl3 Cl 0.27508(5) 0.60591(5) 0.56765(2) 0.02262(10) Uani 1 1 d . . . . .
Cl4 Cl 0.17742(6) 0.08144(5) 0.48891(3) 0.02745(11) Uani 1 1 d . . . . .
C11 C 0.49689(18) 0.67777(16) 0.23246(9) 0.0138(3) Uani 1 1 d . . . . .
C12 C 0.50036(19) 0.66850(16) 0.13096(9) 0.0152(3) Uani 1 1 d . . . . .
C13 C 0.5623(2) 0.37814(17) 0.12554(10) 0.0189(3) Uani 1 1 d . . . . .
C14 C 0.4691(2) 0.28863(17) 0.10615(10) 0.0193(3) Uani 1 1 d . . . . .
C15 C 0.30707(19) 0.52684(17) 0.08880(9) 0.0159(3) Uani 1 1 d . . . . .
C21 C 0.60158(18) 0.78267(16) 0.24681(9) 0.0144(3) Uani 1 1 d . . . . .
C22 C 0.51915(19) 0.93349(17) 0.27326(10) 0.0176(3) Uani 1 1 d . . . . .
C23 C 0.6155(2) 1.03032(17) 0.28481(10) 0.0192(3) Uani 1 1 d . . . . .
C24 C 0.7980(2) 0.97479(17) 0.26839(10) 0.0182(3) Uani 1 1 d . . . . .
C25 C 0.88650(19) 0.82515(17) 0.24274(10) 0.0178(3) Uani 1 1 d . . . . .
C26 C 0.78598(19) 0.73115(16) 0.23253(9) 0.0153(3) Uani 1 1 d . . . . .
C31 C 0.26019(18) 0.54986(17) 0.39650(10) 0.0155(3) Uani 1 1 d . . . . .
C32 C 0.23752(19) 0.45726(17) 0.33496(10) 0.0164(3) Uani 1 1 d . . . . .
C33 C 0.21063(19) 0.31406(17) 0.36256(10) 0.0180(3) Uani 1 1 d . . . . .
C34 C 0.20824(19) 0.26120(17) 0.45329(10) 0.0191(3) Uani 1 1 d . . . . .
C35 C 0.2289(2) 0.34994(18) 0.51690(10) 0.0194(3) Uani 1 1 d . . . . .
C36 C 0.25356(19) 0.49312(17) 0.48733(10) 0.0173(3) Uani 1 1 d . . . . .
C37 C 0.2859(2) 0.70716(18) 0.36687(10) 0.0174(3) Uani 1 1 d . . . . .
H10 H 0.548(2) 0.5739(19) 0.2598(11) 0.011(4) Uiso 1 1 d . . . . .
H13 H 0.674(3) 0.355(2) 0.1426(13) 0.027(5) Uiso 1 1 d . . . . .
H14 H 0.503(3) 0.178(2) 0.1064(14) 0.030(5) Uiso 1 1 d . . . . .
H15 H 0.212(3) 0.620(2) 0.0757(12) 0.021(4) Uiso 1 1 d . . . . .
H22 H 0.392(3) 0.972(2) 0.2802(14) 0.033(5) Uiso 1 1 d . . . . .
H23 H 0.556(2) 1.133(2) 0.3041(12) 0.022(5) Uiso 1 1 d . . . . .
H25 H 1.011(3) 0.788(2) 0.2317(13) 0.025(5) Uiso 1 1 d . . . . .
H32 H 0.232(2) 0.493(2) 0.2758(12) 0.017(4) Uiso 1 1 d . . . . .
H33 H 0.198(2) 0.253(2) 0.3182(13) 0.023(5) Uiso 1 1 d . . . . .
H35 H 0.230(3) 0.318(2) 0.5766(14) 0.033(5) Uiso 1 1 d . . . . .
H121 H 0.413(2) 0.763(2) 0.1085(11) 0.014(4) Uiso 1 1 d . . . . .
H122 H 0.616(2) 0.6616(19) 0.0985(11) 0.013(4) Uiso 1 1 d . . . . .
H371 H 0.380(3) 0.717(2) 0.3935(13) 0.028(5) Uiso 1 1 d . . . . .
H372 H 0.183(3) 0.791(2) 0.3875(13) 0.025(5) Uiso 1 1 d . . . . .
O11 O 0.05939(16) 0.29145(13) 0.03849(9) 0.0269(3) Uani 1 1 d . . . . .
O12 O 0.24894(17) 0.05222(15) 0.05526(11) 0.0399(3) Uani 1 1 d . . . . .
C16 C 0.1109(2) 0.13911(17) 0.03504(11) 0.0204(3) Uani 1 1 d . . . . .
C17 C -0.0252(2) 0.08617(18) 0.00178(12) 0.0234(3) Uani 1 1 d . . . . .
H11 H 0.139(4) 0.317(3) 0.0548(17) 0.054(7) Uiso 1 1 d . . . . .
H16 H -0.049(3) 0.143(3) -0.0624(16) 0.044(6) Uiso 1 1 d . . . . .
H17 H -0.133(3) 0.122(3) 0.0396(16) 0.043(6) Uiso 1 1 d . . . . .

loop_
_atom_site_aniso_label
_atom_site_aniso_U_11
_atom_site_aniso_U_22
_atom_site_aniso_U_33
_atom_site_aniso_U_23
_atom_site_aniso_U_13
_atom_site_aniso_U_12
O1 0.0100(5) 0.0195(5) 0.0163(5) -0.0018(4) -0.0001(4) -0.0036(4)
N1 0.0144(6) 0.0162(6) 0.0136(5) -0.0025(4) -0.0010(5) -0.0048(4)
N2 0.0168(6) 0.0204(6) 0.0170(6) -0.0027(5) -0.0004(5) -0.0070(5)
Cl1 0.01172(17) 0.02031(18) 0.0286(2) -0.00890(14) -0.00023(14) -0.00122(13)
Cl2 0.0235(2) 0.0274(2) 0.0327(2) -0.00497(16) -0.00415(16) -0.01556(15)
Cl3 0.0235(2) 0.0316(2) 0.01611(17) -0.00723(14) -0.00082(14) -0.01202(15)
Cl4 0.0347(2) 0.0242(2) 0.0262(2) 0.00159(15) -0.00132(17) -0.01569(16)
C11 0.0102(6) 0.0153(6) 0.0150(6) -0.0022(5) -0.0008(5) -0.0029(5)
C12 0.0159(7) 0.0164(7) 0.0148(6) -0.0019(5) -0.0011(5) -0.0071(5)
C13 0.0178(7) 0.0172(7) 0.0200(7) -0.0027(5) -0.0040(6) -0.0017(5)
C14 0.0220(7) 0.0166(7) 0.0181(7) -0.0018(5) -0.0019(6) -0.0043(6)
C15 0.0141(6) 0.0184(7) 0.0153(6) -0.0021(5) -0.0011(5) -0.0052(5)
C21 0.0133(6) 0.0163(6) 0.0136(6) -0.0016(5) -0.0016(5) -0.0047(5)
C22 0.0127(7) 0.0186(7) 0.0209(7) -0.0030(5) -0.0014(6) -0.0037(5)
C23 0.0195(7) 0.0164(7) 0.0216(7) -0.0037(6) -0.0026(6) -0.0046(6)
C24 0.0189(7) 0.0219(7) 0.0171(7) -0.0008(5) -0.0029(6) -0.0109(6)
C25 0.0126(7) 0.0237(7) 0.0176(7) -0.0021(6) -0.0016(6) -0.0062(6)
C26 0.0137(7) 0.0162(6) 0.0149(6) -0.0032(5) -0.0006(5) -0.0030(5)
C31 0.0080(6) 0.0200(7) 0.0171(7) -0.0038(5) 0.0015(5) -0.0032(5)
C32 0.0123(6) 0.0212(7) 0.0151(7) -0.0030(5) -0.0002(5) -0.0046(5)
C33 0.0147(7) 0.0207(7) 0.0199(7) -0.0052(6) -0.0008(6) -0.0066(5)
C34 0.0154(7) 0.0192(7) 0.0228(7) -0.0008(6) 0.0003(6) -0.0071(5)
C35 0.0162(7) 0.0264(8) 0.0155(7) -0.0001(6) -0.0014(6) -0.0074(6)
C36 0.0119(6) 0.0242(7) 0.0167(7) -0.0061(5) -0.0005(5) -0.0058(5)
C37 0.0155(7) 0.0208(7) 0.0157(7) -0.0053(5) 0.0021(6) -0.0060(6)
O11 0.0227(6) 0.0184(6) 0.0434(7) -0.0065(5) -0.0102(5) -0.0071(5)
O12 0.0236(6) 0.0246(6) 0.0753(10) -0.0119(6) -0.0215(7) -0.0023(5)
C16 0.0161(7) 0.0203(7) 0.0258(8) -0.0053(6) -0.0022(6) -0.0061(6)
C17 0.0174(7) 0.0190(8) 0.0346(9) -0.0070(6) -0.0067(7) -0.0036(6)

loop_
_atom_type_symbol
_atom_type_description
_atom_type_scat_dispersion_real
_atom_type_scat_dispersion_imag
_atom_type_scat_source
C C 0.0033 0.0016 'International Tables Vol C Tables 4.2.6.8 and 6.1.1.4'
H H 0.0000 0.0000 'International Tables Vol C Tables 4.2.6.8 and 6.1.1.4'
N N 0.0061 0.0033 'International Tables Vol C Tables 4.2.6.8 and 6.1.1.4'
O O 0.0106 0.0060 'International Tables Vol C Tables 4.2.6.8 and 6.1.1.4'
Cl Cl 0.1484 0.1585 'International Tables Vol C Tables 4.2.6.8 and 6.1.1.4'

loop_
_geom_angle_atom_site_label_1
_geom_angle_atom_site_label_2
_geom_angle_atom_site_label_3
_geom_angle
_geom_angle_site_symmetry_1
_geom_angle_site_symmetry_3
_geom_angle_publ_flag
C11 O1 C37 113.58(11) . . ?
C15 N1 C13 106.66(12) . . ?
C15 N1 C12 127.20(12) . . ?
C13 N1 C12 126.07(12) . . ?
C15 N2 C14 105.75(12) . . ?
O1 C11 C21 112.22(11) . . ?
O1 C11 C12 106.67(11) . . ?
C21 C11 C12 110.23(11) . . ?
O1 C11 H10 109.1(10) . . ?
C21 C11 H10 109.5(10) . . ?
C12 C11 H10 109.0(10) . . ?
N1 C12 C11 111.26(11) . . ?
N1 C12 H121 109.4(10) . . ?
C11 C12 H121 108.3(10) . . ?
N1 C12 H122 107.4(10) . . ?
C11 C12 H122 110.6(10) . . ?
H121 C12 H122 109.9(14) . . ?
C14 C13 N1 106.36(13) . . ?
C14 C13 H13 133.1(12) . . ?
N1 C13 H13 120.5(12) . . ?
C13 C14 N2 109.41(13) . . ?
C13 C14 H14 128.4(12) . . ?
N2 C14 H14 122.2(12) . . ?
N2 C15 N1 111.83(13) . . ?
N2 C15 H15 125.5(11) . . ?
N1 C15 H15 122.6(11) . . ?
C22 C21 C26 117.44(13) . . ?
C22 C21 C11 121.86(12) . . ?
C26 C21 C11 120.69(12) . . ?
C23 C22 C21 121.71(14) . . ?
C23 C22 H22 120.2(12) . . ?
C21 C22 H22 118.0(12) . . ?
C24 C23 C22 118.67(13) . . ?
C24 C23 H23 121.2(11) . . ?
C22 C23 H23 120.1(11) . . ?
C23 C24 C25 121.88(13) . . ?
C23 C24 Cl2 119.18(11) . . ?
C25 C24 Cl2 118.93(11) . . ?
C24 C25 C26 117.89(13) . . ?
C24 C25 H25 121.4(11) . . ?
C26 C25 H25 120.7(11) . . ?
C25 C26 C21 122.40(13) . . ?
C25 C26 Cl1 118.15(11) . . ?
C21 C26 Cl1 119.45(11) . . ?
C36 C31 C32 117.15(13) . . ?
C36 C31 C37 121.09(13) . . ?
C32 C31 C37 121.74(13) . . ?
C33 C32 C31 121.68(14) . . ?
C33 C32 H32 118.1(11) . . ?
C31 C32 H32 120.1(11) . . ?
C34 C33 C32 119.12(13) . . ?
C34 C33 H33 121.6(11) . . ?
C32 C33 H33 119.3(11) . . ?
C33 C34 C35 121.14(14) . . ?
C33 C34 Cl4 119.81(12) . . ?
C35 C34 Cl4 119.05(12) . . ?
C36 C35 C34 118.33(14) . . ?
C36 C35 H35 118.6(13) . . ?
C34 C35 H35 123.0(13) . . ?
C35 C36 C31 122.58(13) . . ?
C35 C36 Cl3 118.22(11) . . ?
C31 C36 Cl3 119.20(11) . . ?
O1 C37 C31 112.75(11) . . ?
O1 C37 H371 110.6(12) . . ?
C31 C37 H371 110.0(12) . . ?
O1 C37 H372 105.8(11) . . ?
C31 C37 H372 111.7(11) . . ?
H371 C37 H372 105.7(16) . . ?
C16 O11 H11 108.6(18) . . ?
O12 C16 O11 124.81(14) . . ?
O12 C16 C17 123.86(14) . . ?
O11 C16 C17 111.34(13) . . ?
C17 C17 C16 113.56(17) 2 . ?
C17 C17 H16 110.7(12) 2 . ?
C16 C17 H16 108.8(12) . . ?
C17 C17 H17 110.1(14) 2 . ?
C16 C17 H17 108.5(14) . . ?
H16 C17 H17 104.8(18) . . ?

loop_
_geom_bond_atom_site_label_1
_geom_bond_atom_site_label_2
_geom_bond_distance
_geom_bond_site_symmetry_2
_geom_bond_publ_flag
O1 C11 1.4253(16) . ?
O1 C37 1.4300(17) . ?
N1 C15 1.3497(18) . ?
N1 C13 1.3823(18) . ?
N1 C12 1.4607(18) . ?
N2 C15 1.3153(19) . ?
N2 C14 1.383(2) . ?
Cl1 C26 1.7402(14) . ?
Cl2 C24 1.7403(15) . ?
Cl3 C36 1.7413(15) . ?
Cl4 C34 1.7372(15) . ?
C11 C21 1.5184(19) . ?
C11 C12 1.5309(19) . ?
C11 H10 0.971(16) . ?
C12 H121 0.983(17) . ?
C12 H122 0.961(17) . ?
C13 C14 1.358(2) . ?
C13 H13 0.93(2) . ?
C14 H14 0.95(2) . ?
C15 H15 0.968(19) . ?
C21 C22 1.393(2) . ?
C21 C26 1.3978(19) . ?
C22 C23 1.392(2) . ?
C22 H22 0.96(2) . ?
C23 C24 1.385(2) . ?
C23 H23 0.960(19) . ?
C24 C25 1.387(2) . ?
C25 C26 1.392(2) . ?
C25 H25 0.94(2) . ?
C31 C36 1.394(2) . ?
C31 C32 1.396(2) . ?
C31 C37 1.512(2) . ?
C32 C33 1.390(2) . ?
C32 H32 0.909(18) . ?
C33 C34 1.385(2) . ?
C33 H33 0.957(19) . ?
C34 C35 1.387(2) . ?
C35 C36 1.387(2) . ?
C35 H35 0.91(2) . ?
C37 H371 0.95(2) . ?
C37 H372 0.96(2) . ?
O11 C16 1.3176(18) . ?
O11 H11 0.83(3) . ?
O12 C16 1.205(2) . ?
C16 C17 1.510(2) . ?
C17 C17 1.493(3) 2 ?
C17 H16 1.05(2) . ?
C17 H17 0.94(2) . ?

loop_
_geom_hbond_atom_site_label_D
_geom_hbond_atom_site_label_H
_geom_hbond_atom_site_label_A
_geom_hbond_distance_DH
_geom_hbond_distance_HA
_geom_hbond_distance_DA
_geom_hbond_angle_DHA
_geom_hbond_site_symmetry_A
O11 H11 N2 0.83(3) 1.79(3) 2.6222(17) 175(3) .
